data_9007253
loop_
_publ_author_name
'Tarantino S C'
'Zema M'
'Pistorino M'
'Domeneghetti M C'

_publ_section_title
;
 High-temperature X-ray investigation of natural columbites
 Note: sample BRA3 at T = 600 C
 Locality: San Jose de Safira, Minas Gerais, Brazil
;
_journal_name_full 'Physics and Chemistry of Minerals'
_journal_page_first 590
_journal_page_last 598
_journal_paper_doi 10.1007/s00269-003-0345-z
_journal_volume 30
_journal_year 2003
_chemical_formula_sum 'Ca0.001 Fe0.747 Mn0.215 Nb1.894 O6 Sc0.003 Sn0.001 Ta0.094 Ti0.027 W0.003'
_chemical_name_mineral Ferrocolumbite
_space_group_IT_number 60
_symmetry_space_group_name_Hall '-P 2n 2ab'
_symmetry_space_group_name_H-M 'P b c n'
_cell_angle_alpha 90
_cell_angle_beta 90
_cell_angle_gamma 90
_cell_length_a 14.3515
_cell_length_b 5.7610
_cell_length_c 5.0833
_cell_formula_units_Z 4
_cell_volume 420.282
_diffrn_ambient_temperature 873.15
_cod_original_formula_sum 'Fe.747 Mn.215 Ti.027 Nb1.894 Ta.094 W.003 Sc.003 Ca.001 Sn.001 O6'
_cod_database_code 9007253

loop_
_symmetry_equiv_pos_as_xyz
x,y,z
x,-y,1/2+z
-x,y,1/2-z
1/2-x,1/2+y,z
1/2+x,1/2-y,-z
1/2+x,1/2+y,1/2-z
1/2-x,1/2-y,1/2+z
-x,-y,-z

loop_
_atom_site_aniso_label
_atom_site_aniso_U_11
_atom_site_aniso_U_22
_atom_site_aniso_U_33
_atom_site_aniso_U_12
_atom_site_aniso_U_13
_atom_site_aniso_U_23
Fe2+A 0.02570 0.02700 0.03690 0.00000 0.00040 0.00000
Mn2+A 0.02570 0.02700 0.03690 0.00000 0.00040 0.00000
Ti4+A 0.02570 0.02700 0.03690 0.00000 0.00040 0.00000
Nb5+B 0.02020 0.01830 0.02900 0.00020 -0.00060 -0.00020
Ta5+B 0.02020 0.01830 0.02900 0.00020 -0.00060 -0.00020
W6+B 0.02020 0.01830 0.02900 0.00020 -0.00060 -0.00020
Sc3+B 0.02020 0.01830 0.02900 0.00020 -0.00060 -0.00020
Ca2+B 0.02020 0.01830 0.02900 0.00020 -0.00060 -0.00020
Sn4+B 0.02020 0.01830 0.02900 0.00020 -0.00060 -0.00020
O1 0.02410 0.01910 0.03210 0.00330 0.00190 0.00160
O2 0.02870 0.02850 0.03710 0.00560 -0.00430 -0.00060
O3 0.02310 0.02330 0.03360 -0.00270 0.00150 0.00210

loop_
_atom_site_label
_atom_site_fract_x
_atom_site_fract_y
_atom_site_fract_z
_atom_site_occupancy
_atom_site_U_iso_or_equiv
Fe2+A 0.00000 0.32720 0.25000 0.74700 0.02990
Mn2+A 0.00000 0.32720 0.25000 0.21500 0.02990
Ti4+A 0.00000 0.32720 0.25000 0.02700 0.02990
Nb5+B 0.16170 0.17990 0.74400 0.94700 0.02250
Ta5+B 0.16170 0.17990 0.74400 0.04700 0.02250
W6+B 0.16170 0.17990 0.74400 0.00150 0.02250
Sc3+B 0.16170 0.17990 0.74400 0.00150 0.02250
Ca2+B 0.16170 0.17990 0.74400 0.00050 0.02250
Sn4+B 0.16170 0.17990 0.74400 0.00050 0.02250
O1 0.09700 0.10290 0.06310 1.00000 0.02510
O2 0.08160 0.38190 0.59410 1.00000 0.03140
O3 0.24420 0.12500 0.41670 1.00000 0.02670

loop_
_cod_related_entry_id
_cod_related_entry_database
_cod_related_entry_code
1 AMCSD 0008838
2 AMCSD 0008844

loop_
_[local]_alternative_name_id
_[local]_alternative_name_type
_[local]_alternative_name_source
_[local]_alternative_name_source_id
_[local]_alternative_name_value
1 mineral AMCSD 0008838 "Ferrocolumbite"
2 mineral AMCSD 0008844 "Columbite-(Fe)"

_database_code_amcsd 0008838
